data_4080821
loop_
_publ_author_name
'Guard, Louise M.'
'Hazari, Nilay'

_publ_section_title
;
 Synthesis and Reactivity of Magnesium Complexes Supported by
 Tris(2-dimethylaminoethyl)amine (Me6tren)
;
_journal_issue 9
_journal_name_full Organometallics
_journal_page_first 2787
_journal_paper_doi 10.1021/om4002186
_journal_volume 32
_journal_year 2013
_chemical_absolute_configuration ad
_chemical_formula_moiety 'C12 H30 Br1 Mg1 N4, 1(Br)'
_chemical_formula_sum 'C12 H30 Br2 Mg N4'
_chemical_formula_weight 414.53
_space_group_crystal_system cubic
_space_group_IT_number 198
_space_group_name_Hall 'P 2ac 2ab 3'
_space_group_name_H-M_alt 'P 21 3'
_symmetry_space_group_name_Hall 'P 2ac 2ab 3'
_symmetry_space_group_name_H-M 'P 21 3'
_atom_sites_solution_hydrogens geom
_atom_sites_solution_primary direct
_atom_sites_solution_secondary difmap
_cell_angle_alpha 90.00
_cell_angle_beta 90.00
_cell_angle_gamma 90.00
_cell_formula_units_Z 4
_cell_length_a 12.193(17)
_cell_length_b 12.193(17)
_cell_length_c 12.193(17)
_cell_measurement_reflns_used 10387
_cell_measurement_temperature 223
_cell_measurement_theta_max 25.4
_cell_measurement_theta_min 3.3
_cell_volume 1813(4)
_computing_cell_refinement 'CrystalClear-SM Expert 2.0 r12 (Rigaku, 2011)'
_computing_data_collection 'CrystalClear-SM Expert 2.0 r12 (Rigaku, 2011)'
_computing_data_reduction 'CrystalClear-SM Expert 2.0 r12 (Rigaku, 2011)'
_computing_molecular_graphics
;
O. V. Dolomanov, L. J. Bourhis, R. J. Gildea, J. A. K. Howard and H. Puschmann,
OLEX2: a complete structure solution, refinement and analysis program.
J. Appl. Cryst. (2009). 42, 339-341.
;
_computing_publication_material
;
O. V. Dolomanov, L. J. Bourhis, R. J. Gildea, J. A. K. Howard and H. Puschmann,
OLEX2: a complete structure solution, refinement and analysis program.
J. Appl. Cryst. (2009). 42, 339-341.
;
_computing_structure_refinement 'SHELXL-97 (Sheldrick, 2008)'
_computing_structure_solution 'SHELXS-97 (Sheldrick, 2008)'
_diffrn_ambient_temperature 223
_diffrn_detector CCD
_diffrn_detector_area_resol_mean 6.8
_diffrn_measured_fraction_theta_full 0.995
_diffrn_measured_fraction_theta_max 0.995
_diffrn_measurement_details
;
scan:
    Number of images: 180
               Slice: -120.0000 - 60.0000
         Image width: 1.0000
            Exp time: 50.0000
       Rotation axis: Omega
               Omega: 0.0000
               Kappa: 54.0000
                 Phi: 0.0000
                 XTD: 50.2626
              2theta: -28.5158
scan:
    Number of images: 180
               Slice: -120.0000 - 60.0000
         Image width: 1.0000
            Exp time: 50.0000
       Rotation axis: Omega
               Omega: 0.0000
               Kappa: 54.0000
                 Phi: 120.0000
                 XTD: 50.2626
              2theta: -28.5158
scan:
    Number of images: 180
               Slice: -120.0000 - 60.0000
         Image width: 1.0000
            Exp time: 50.0000
       Rotation axis: Omega
               Omega: 0.0000
               Kappa: 54.0000
                 Phi: 240.0000
                 XTD: 50.2626
              2theta: -28.5158
;
_diffrn_measurement_device
;
SCXMini: Fixed Chi 2 circle
;
_diffrn_measurement_device_type 'Rigaku Mercury275R CCD'
_diffrn_measurement_method \w
_diffrn_measurement_specimen_support Fiber
_diffrn_orient_matrix_type FS_PROCESS
_diffrn_orient_matrix_UB_11 0.010142
_diffrn_orient_matrix_UB_12 0.001574
_diffrn_orient_matrix_UB_13 -0.081373
_diffrn_orient_matrix_UB_21 -0.056174
_diffrn_orient_matrix_UB_22 -0.059203
_diffrn_orient_matrix_UB_23 -0.008147
_diffrn_orient_matrix_UB_31 -0.058894
_diffrn_orient_matrix_UB_32 0.056740
_diffrn_orient_matrix_UB_33 -0.006243
_diffrn_radiation_monochromator graphite
_diffrn_radiation_type MoK\a
_diffrn_radiation_wavelength 0.71073
_diffrn_reflns_av_R_equivalents 0.0666
_diffrn_reflns_av_unetI/netI 0.0280
_diffrn_reflns_limit_h_max 14
_diffrn_reflns_limit_h_min -14
_diffrn_reflns_limit_k_max 14
_diffrn_reflns_limit_k_min -14
_diffrn_reflns_limit_l_max 14
_diffrn_reflns_limit_l_min -14
_diffrn_reflns_number 15533
_diffrn_reflns_theta_full 25.24
_diffrn_reflns_theta_max 25.24
_diffrn_reflns_theta_min 3.34
_diffrn_source 'Sealed Tube'
_diffrn_source_current 40.0
_diffrn_source_power 2.0
_diffrn_source_voltage 50.0
_diffrn_standards_decay_% 0
_diffrn_standards_interval_count 0
_diffrn_standards_interval_time 0
_diffrn_standards_number 0
_exptl_absorpt_coefficient_mu 4.502
_exptl_absorpt_correction_T_max 1.000
_exptl_absorpt_correction_T_min 0.684
_exptl_absorpt_correction_type multi-scan
_exptl_absorpt_process_details 'Jacobson, R. (1998) Private Communication'
_exptl_crystal_colour colourless
_exptl_crystal_colour_primary colourless
_exptl_crystal_density_diffrn 1.519
_exptl_crystal_density_method 'not measured'
_exptl_crystal_description Prism
_exptl_crystal_F_000 848
_exptl_crystal_size_max 0.08
_exptl_crystal_size_mid 0.08
_exptl_crystal_size_min 0.03
_refine_diff_density_max 0.497
_refine_diff_density_min -0.282
_refine_diff_density_rms 0.066
_refine_ls_abs_structure_details 'Flack H D (1983), Acta Cryst. A39, 876-881'
_refine_ls_abs_structure_Flack 0.03(2)
_refine_ls_extinction_method none
_refine_ls_goodness_of_fit_ref 0.876
_refine_ls_hydrogen_treatment constr
_refine_ls_matrix_type full
_refine_ls_number_parameters 60
_refine_ls_number_reflns 1108
_refine_ls_number_restraints 0
_refine_ls_restrained_S_all 0.876
_refine_ls_R_factor_all 0.0407
_refine_ls_R_factor_gt 0.0366
_refine_ls_shift/su_max 0.001
_refine_ls_shift/su_mean 0.000
_refine_ls_structure_factor_coef Fsqd
_refine_ls_weighting_details 'calc w=1/[\s^2^(Fo^2^)+(0.1000P)^2^+0.0000P] where P=(Fo^2^+2Fc^2^)/3'
_refine_ls_weighting_scheme calc
_refine_ls_wR_factor_gt 0.1054
_refine_ls_wR_factor_ref 0.1091
_reflns_number_gt 1034
_reflns_number_total 1108
_reflns_threshold_expression >2sigma(I)
_cod_data_source_file om4002186_si_002.cif
_cod_data_source_block '_Compound1'
_cod_database_code 4080821
_olex2_refinement_description
;
1. Fixed Uiso
 At 1.2 times of:
  {H2A,H2B} of C2, {H1A,H1B} of C1
 At 1.5 times of:
  {H3A,H3B,H3C} of C3, {H4A,H4B,H4C} of C4
2.a Secondary CH2 refined with riding coordinates:
 C2(H2A,H2B), C1(H1A,H1B)
2.b Idealised Me refined as rotating group:
 C3(H3A,H3B,H3C), C4(H4A,H4B,H4C)
;

loop_
_space_group_symop_id
_space_group_symop_operation_xyz
1 'x, y, z'
2 'z, x, y'
3 'y, z, x'
4 '-y+1/2, -z, x+1/2'
5 'z+1/2, -x+1/2, -y'
6 '-y, z+1/2, -x+1/2'
7 '-z+1/2, -x, y+1/2'
8 '-z, x+1/2, -y+1/2'
9 'y+1/2, -z+1/2, -x'
10 '-x+1/2, -y, z+1/2'
11 'x+1/2, -y+1/2, -z'
12 '-x, y+1/2, -z+1/2'

loop_
_atom_site_label
_atom_site_type_symbol
_atom_site_fract_x
_atom_site_fract_y
_atom_site_fract_z
_atom_site_U_iso_or_equiv
_atom_site_adp_type
_atom_site_occupancy
_atom_site_symmetry_multiplicity
_atom_site_calc_flag
_atom_site_refinement_flags
Br1 Br 0.63978(4) 0.63978(4) 0.63978(4) 0.0360(3) Uani 1 3 d S
Br2 Br 0.43298(5) 0.56702(5) 0.06702(5) 0.0467(3) Uani 1 3 d S
Mg1 Mg 0.52127(13) 0.52127(13) 0.52127(13) 0.0253(6) Uani 1 3 d S
N1 N 0.4174(3) 0.4174(3) 0.4174(3) 0.0291(15) Uani 1 3 d S
N2 N 0.6455(3) 0.4732(3) 0.4005(3) 0.0336(9) Uani 1 1 d .
C3 C 0.7549(5) 0.4498(5) 0.4483(5) 0.0457(13) Uani 1 1 d .
H3A H 0.7810 0.5136 0.4863 0.068 Uiso 1 1 calc R
H3B H 0.8052 0.4310 0.3907 0.068 Uiso 1 1 calc R
H3C H 0.7491 0.3896 0.4987 0.068 Uiso 1 1 calc R
C2 C 0.6026(4) 0.3713(4) 0.3492(4) 0.0363(11) Uani 1 1 d .
H2A H 0.6110 0.3105 0.3998 0.044 Uiso 1 1 calc R
H2B H 0.6443 0.3549 0.2835 0.044 Uiso 1 1 calc R
C4 C 0.6582(5) 0.5608(5) 0.3177(5) 0.0457(14) Uani 1 1 d .
H4A H 0.5880 0.5776 0.2863 0.069 Uiso 1 1 calc R
H4B H 0.7072 0.5365 0.2611 0.069 Uiso 1 1 calc R
H4C H 0.6877 0.6252 0.3521 0.069 Uiso 1 1 calc R
C1 C 0.4814(4) 0.3853(4) 0.3199(4) 0.0346(11) Uani 1 1 d .
H1A H 0.4739 0.4411 0.2637 0.041 Uiso 1 1 calc R
H1B H 0.4530 0.3169 0.2908 0.041 Uiso 1 1 calc R

loop_
_atom_site_aniso_label
_atom_site_aniso_U_11
_atom_site_aniso_U_22
_atom_site_aniso_U_33
_atom_site_aniso_U_23
_atom_site_aniso_U_13
_atom_site_aniso_U_12
Br1 0.0360(3) 0.0360(3) 0.0360(3) -0.0052(2) -0.0052(2) -0.0052(2)
Br2 0.0467(3) 0.0467(3) 0.0467(3) 0.0052(3) -0.0052(3) -0.0052(3)
Mg1 0.0253(6) 0.0253(6) 0.0253(6) 0.0015(6) 0.0015(6) 0.0015(6)
N1 0.0291(15) 0.0291(15) 0.0291(15) -0.0002(17) -0.0002(17) -0.0002(17)
N2 0.029(2) 0.031(2) 0.041(2) -0.0101(17) 0.0108(19) 0.0065(18)
C3 0.034(3) 0.050(3) 0.052(3) -0.010(3) 0.009(2) 0.012(2)
C2 0.040(3) 0.035(3) 0.033(3) -0.008(2) 0.009(2) 0.004(2)
C4 0.041(3) 0.048(3) 0.048(3) -0.003(3) 0.012(3) -0.004(3)
C1 0.043(3) 0.031(3) 0.030(2) -0.0049(19) -0.003(2) -0.001(2)

loop_
_atom_type_symbol
_atom_type_description
_atom_type_scat_dispersion_real
_atom_type_scat_dispersion_imag
_atom_type_scat_source
C C 0.0033 0.0016 'International Tables Vol C Tables 4.2.6.8 and 6.1.1.4'
H H 0.0000 0.0000 'International Tables Vol C Tables 4.2.6.8 and 6.1.1.4'
Br Br -0.2901 2.4595 'International Tables Vol C Tables 4.2.6.8 and 6.1.1.4'
Mg Mg 0.0486 0.0363 'International Tables Vol C Tables 4.2.6.8 and 6.1.1.4'
N N 0.0061 0.0033 'International Tables Vol C Tables 4.2.6.8 and 6.1.1.4'

loop_
_geom_angle_atom_site_label_1
_geom_angle_atom_site_label_2
_geom_angle_atom_site_label_3
_geom_angle
_geom_angle_site_symmetry_1
_geom_angle_site_symmetry_3
N1 Mg1 Br1 180.00(11) . .
N2 Mg1 Br1 98.25(12) . .
N2 Mg1 Br1 98.25(12) 2 .
N2 Mg1 Br1 98.25(12) 3 .
N2 Mg1 N1 81.75(12) 2 .
N2 Mg1 N1 81.75(12) . .
N2 Mg1 N1 81.75(12) 3 .
N2 Mg1 N2 117.98(6) 2 .
N2 Mg1 N2 117.98(6) 3 .
N2 Mg1 N2 117.98(6) 3 2
C1 N1 Mg1 108.3(3) 3 .
C1 N1 Mg1 108.3(3) 2 .
C1 N1 Mg1 108.3(3) . .
C1 N1 C1 110.7(3) 2 3
C1 N1 C1 110.7(3) . 3
C1 N1 C1 110.7(3) . 2
C3 N2 Mg1 114.1(3) . .
C3 N2 C2 108.7(4) . .
C2 N2 Mg1 105.2(3) . .
C4 N2 Mg1 109.7(3) . .
C4 N2 C3 108.2(4) . .
C4 N2 C2 110.8(4) . .
N2 C2 C1 110.2(4) . .
N1 C1 C2 110.6(4) . .

loop_
_geom_bond_atom_site_label_1
_geom_bond_atom_site_label_2
_geom_bond_distance
_geom_bond_site_symmetry_2
Br1 Mg1 2.503(4) .
Mg1 N1 2.193(8) .
Mg1 N2 2.193(5) 2
Mg1 N2 2.193(5) 3
Mg1 N2 2.193(5) .
N1 C1 1.475(6) .
N1 C1 1.475(6) 2
N1 C1 1.475(6) 3
N2 C3 1.483(7) .
N2 C2 1.485(7) .
N2 C4 1.478(8) .
C2 C1 1.531(8) .
